data_7232695
loop_
_publ_author_name
'Yu, Binhong'
'Liu, Danyang'
'Zhang, Jinyan'
'Li, Zhize'
'Zhang, Yu-Mo'
'Li, Minjie'
'Zhang, Sean Xiao-An'

_publ_section_title
;
 Emissions and the application of a series of twisted fluorophores with
 intramolecular weak hydrogen bonds
;
_journal_issue 23
_journal_name_full 'RSC Advances'
_journal_page_first 13214
_journal_paper_doi 10.1039/C9RA01244C
_journal_volume 9
_journal_year 2019
_chemical_formula_moiety '2(C20 H19 O3)'
_chemical_formula_sum 'C40 H38 O6'
_chemical_formula_weight 614.70
_chemical_name_systematic
;
 ? 
;
_space_group_crystal_system triclinic
_space_group_IT_number 2
_space_group_name_Hall '-P 1'
_space_group_name_H-M_alt 'P -1'
_symmetry_space_group_name_Hall '-P 1'
_symmetry_space_group_name_H-M 'P -1'
_atom_sites_solution_hydrogens geom
_atom_sites_solution_primary dual
_audit_creation_date 2018-09-19
_audit_creation_method
;
Olex2 1.2
(compiled 2018.05.29 svn.r3508 for OlexSys, GUI svn.r5506)
;
_audit_update_record
;
2018-09-22 deposited with the CCDC.    2019-04-16 downloaded from the CCDC.
;
_cell_angle_alpha 93.56(3)
_cell_angle_beta 108.43(3)
_cell_angle_gamma 108.30(3)
_cell_formula_units_Z 2
_cell_length_a 10.119(2)
_cell_length_b 12.697(3)
_cell_length_c 14.644(3)
_cell_measurement_reflns_used 11717
_cell_measurement_temperature 293(2)
_cell_measurement_theta_max 27.56
_cell_measurement_theta_min 3.01
_cell_volume 1667.3(8)
_computing_cell_refinement 'CrystalClear (Rigaku Inc., 2008)'
_computing_data_collection 'CrystalClear (Rigaku Inc., 2008)'
_computing_data_reduction 'CrystalClear (Rigaku Inc., 2008)'
_computing_molecular_graphics 'Olex2 (Dolomanov et al., 2009)'
_computing_publication_material 'Olex2 (Dolomanov et al., 2009)'
_computing_structure_refinement 'ShelXL (Sheldrick, 2015)'
_computing_structure_solution 'ShelXT (Sheldrick, 2015)'
_diffrn_ambient_temperature 293(2)
_diffrn_measured_fraction_theta_full 0.990
_diffrn_measured_fraction_theta_max 0.975
_diffrn_measurement_device_type 'Bruker P4'
_diffrn_measurement_method '\w scans'
_diffrn_radiation_monochromator graphite
_diffrn_radiation_type MoK\a
_diffrn_radiation_wavelength 0.71073
_diffrn_reflns_av_R_equivalents 0.0267
_diffrn_reflns_av_unetI/netI 0.0381
_diffrn_reflns_Laue_measured_fraction_full 0.990
_diffrn_reflns_Laue_measured_fraction_max 0.975
_diffrn_reflns_limit_h_max 13
_diffrn_reflns_limit_h_min -13
_diffrn_reflns_limit_k_max 16
_diffrn_reflns_limit_k_min -16
_diffrn_reflns_limit_l_max 18
_diffrn_reflns_limit_l_min -18
_diffrn_reflns_number 15948
_diffrn_reflns_point_group_measured_fraction_full 0.990
_diffrn_reflns_point_group_measured_fraction_max 0.975
_diffrn_reflns_theta_full 25.242
_diffrn_reflns_theta_max 27.477
_diffrn_reflns_theta_min 3.007
_exptl_absorpt_coefficient_mu 0.081
_exptl_absorpt_correction_type none
_exptl_crystal_colour yellow
_exptl_crystal_colour_primary yellow
_exptl_crystal_density_diffrn 1.224
_exptl_crystal_density_method 'not measured'
_exptl_crystal_description block
_exptl_crystal_F_000 652
_exptl_crystal_size_max 0.48
_exptl_crystal_size_mid 0.309
_exptl_crystal_size_min 0.161
_refine_diff_density_max 0.159
_refine_diff_density_min -0.270
_refine_diff_density_rms 0.055
_refine_ls_extinction_method none
_refine_ls_goodness_of_fit_ref 1.060
_refine_ls_hydrogen_treatment constr
_refine_ls_matrix_type full
_refine_ls_number_parameters 421
_refine_ls_number_reflns 7454
_refine_ls_number_restraints 0
_refine_ls_restrained_S_all 1.060
_refine_ls_R_factor_all 0.0796
_refine_ls_R_factor_gt 0.0499
_refine_ls_shift/su_max 0.000
_refine_ls_shift/su_mean 0.000
_refine_ls_structure_factor_coef Fsqd
_refine_ls_weighting_details 'w=1/[\s^2^(Fo^2^)+(0.0725P)^2^+0.0298P] where P=(Fo^2^+2Fc^2^)/3'
_refine_ls_weighting_scheme calc
_refine_ls_wR_factor_gt 0.1245
_refine_ls_wR_factor_ref 0.1375
_reflns_Friedel_coverage 0.000
_reflns_number_gt 4785
_reflns_number_total 7454
_reflns_threshold_expression 'I > 2\s(I)'
_cod_data_source_file c9ra01244c3.cif
_cod_data_source_block wyi32-2
_cod_original_cell_volume 1667.4(7)
_cod_database_code 7232695
_shelx_shelxl_version_number 2018/3
_shelx_space_group_comment
;
The symmetry employed for this shelxl refinement is uniquely defined
by the following loop, which should always be used as a source of
symmetry information in preference to the above space-group names.
They are only intended as comments.
;
_olex2_refinement_description
;
1. Fixed Uiso
 At 1.2 times of:
  All C(H) groups
 At 1.5 times of:
  All C(H,H,H) groups
2.a Aromatic/amide H refined with riding coordinates:
 C3(H3), C5(H5), C8(H8), C9(H9), C11(H11), C12(H12), C15(H15), C16(H16),
 C18(H18), C19(H19), C23(H23), C25(H25), C28(H28), C29(H29), C31(H31), C32(H32),
  C35(H35), C36(H36), C38(H38), C39(H39)
2.b Idealised Me refined as rotating group:
 C1(H1A,H1B,H1C), C13(H13A,H13B,H13C), C20(H20A,H20B,H20C), C21(H21A,H21B,
 H21C), C33(H33A,H33B,H33C), C40(H40A,H40B,H40C)
;
_olex2_submission_special_instructions 'No special instructions were received'

loop_
_space_group_symop_operation_xyz
'x, y, z'
'-x, -y, -z'

loop_
_atom_site_label
_atom_site_type_symbol
_atom_site_fract_x
_atom_site_fract_y
_atom_site_fract_z
_atom_site_U_iso_or_equiv
_atom_site_adp_type
_atom_site_occupancy
_atom_site_site_symmetry_order
_atom_site_calc_flag
_atom_site_refinement_flags_posn
O1 O 0.77364(13) -0.00147(14) 0.61498(9) 0.0711(4) Uani 1 1 d .
O2 O 0.34220(16) 0.11084(11) -0.14544(8) 0.0630(4) Uani 1 1 d .
O3 O 1.12894(13) 0.32623(13) 0.50861(8) 0.0678(4) Uani 1 1 d .
C1 C 0.8970(2) 0.0444(3) 0.5873(2) 0.1336(15) Uani 1 1 d .
H1A H 0.887281 -0.003664 0.530453 0.200 Uiso 1 1 calc GR
H1B H 0.986019 0.050339 0.639884 0.200 Uiso 1 1 calc GR
H1C H 0.902420 0.117867 0.572481 0.200 Uiso 1 1 calc GR
C2 C 0.63825(18) 0.00028(15) 0.55616(12) 0.0489(4) Uani 1 1 d .
C3 C 0.61088(18) 0.02095(15) 0.46144(11) 0.0494(4) Uani 1 1 d .
H3 H 0.686921 0.034450 0.436098 0.059 Uiso 1 1 calc R
C4 C 0.47295(17) 0.02213(14) 0.40292(11) 0.0440(4) Uani 1 1 d .
C5 C 0.44007(18) 0.04270(14) 0.30140(11) 0.0449(4) Uani 1 1 d .
H5 H 0.341955 0.007013 0.259554 0.054 Uiso 1 1 calc R
C6 C 0.53302(17) 0.10619(13) 0.26124(10) 0.0402(3) Uani 1 1 d .
C7 C 0.48313(16) 0.10916(13) 0.15484(10) 0.0379(3) Uani 1 1 d .
C8 C 0.54452(19) 0.20475(13) 0.11941(10) 0.0460(4) Uani 1 1 d .
H8 H 0.617827 0.267476 0.163605 0.055 Uiso 1 1 calc R
C9 C 0.50022(19) 0.20965(14) 0.02073(11) 0.0474(4) Uani 1 1 d .
H9 H 0.542012 0.275292 -0.000554 0.057 Uiso 1 1 calc R
C10 C 0.39380(18) 0.11670(14) -0.04588(10) 0.0428(4) Uani 1 1 d .
C11 C 0.33084(18) 0.02009(14) -0.01307(10) 0.0439(4) Uani 1 1 d .
H11 H 0.258533 -0.042641 -0.057778 0.053 Uiso 1 1 calc R
C12 C 0.37470(17) 0.01642(13) 0.08532(10) 0.0410(3) Uani 1 1 d .
H12 H 0.331357 -0.049134 0.106128 0.049 Uiso 1 1 calc R
C13 C 0.4189(3) 0.1982(2) -0.18515(14) 0.0866(8) Uani 1 1 d .
H13A H 0.382314 0.177355 -0.255097 0.130 Uiso 1 1 calc GR
H13B H 0.523374 0.210519 -0.159609 0.130 Uiso 1 1 calc GR
H13C H 0.403022 0.266226 -0.167716 0.130 Uiso 1 1 calc GR
C14 C 0.69025(17) 0.17567(13) 0.32102(9) 0.0388(3) Uani 1 1 d .
C15 C 0.72577(19) 0.25789(15) 0.40015(11) 0.0498(4) Uani 1 1 d .
H15 H 0.650057 0.277549 0.410839 0.060 Uiso 1 1 calc R
C16 C 0.8710(2) 0.31186(15) 0.46402(11) 0.0529(4) Uani 1 1 d .
H16 H 0.892045 0.366341 0.517131 0.063 Uiso 1 1 calc R
C17 C 0.98320(18) 0.28408(15) 0.44804(10) 0.0465(4) Uani 1 1 d .
C18 C 0.95096(19) 0.20794(16) 0.36546(11) 0.0533(4) Uani 1 1 d .
H18 H 1.027685 0.192530 0.352194 0.064 Uiso 1 1 calc R
C19 C 0.80644(18) 0.15477(15) 0.30275(11) 0.0488(4) Uani 1 1 d .
H19 H 0.786628 0.104082 0.247306 0.059 Uiso 1 1 calc R
C20 C 1.1664(3) 0.3979(2) 0.59817(14) 0.0928(8) Uani 1 1 d .
H20A H 1.144343 0.464780 0.584923 0.139 Uiso 1 1 calc GR
H20B H 1.270652 0.418128 0.634870 0.139 Uiso 1 1 calc GR
H20C H 1.109610 0.359168 0.635333 0.139 Uiso 1 1 calc GR
O4 O 0.54065(12) 0.49757(11) 0.19504(7) 0.0576(3) Uani 1 1 d .
O5 O 1.42776(15) 0.59851(14) 0.46220(10) 0.0752(4) Uani 1 1 d .
O6 O 0.99172(14) 0.83975(11) -0.15235(8) 0.0602(3) Uani 1 1 d .
C21 C 0.4167(2) 0.4530(3) 0.22315(13) 0.0919(9) Uani 1 1 d .
H21A H 0.449829 0.450112 0.291723 0.138 Uiso 1 1 calc GR
H21B H 0.358123 0.378333 0.186475 0.138 Uiso 1 1 calc GR
H21C H 0.357402 0.500158 0.210475 0.138 Uiso 1 1 calc GR
C22 C 0.51659(17) 0.49783(13) 0.09718(10) 0.0414(4) Uani 1 1 d .
C23 C 0.37799(17) 0.47970(13) 0.02814(10) 0.0426(4) Uani 1 1 d .
H23 H 0.296540 0.466576 0.048123 0.051 Uiso 1 1 calc R
C24 C 0.64296(16) 0.51944(13) 0.07057(10) 0.0400(3) Uani 1 1 d .
C25 C 0.78829(17) 0.53701(13) 0.14640(10) 0.0429(4) Uani 1 1 d .
H25 H 0.784351 0.499913 0.198808 0.051 Uiso 1 1 calc R
C26 C 0.92584(16) 0.59908(13) 0.15059(10) 0.0401(3) Uani 1 1 d .
C27 C 1.05968(16) 0.59958(13) 0.23128(10) 0.0411(3) Uani 1 1 d .
C28 C 1.06387(18) 0.50528(14) 0.27452(11) 0.0463(4) Uani 1 1 d .
H28 H 0.981278 0.439033 0.251551 0.056 Uiso 1 1 calc R
C29 C 1.1876(2) 0.50830(16) 0.35039(12) 0.0526(4) Uani 1 1 d .
H29 H 1.187801 0.444242 0.377893 0.063 Uiso 1 1 calc R
C30 C 1.31188(19) 0.60571(16) 0.38620(12) 0.0509(4) Uani 1 1 d .
C31 C 1.31175(19) 0.70040(16) 0.34486(12) 0.0543(4) Uani 1 1 d .
H31 H 1.394806 0.766313 0.368290 0.065 Uiso 1 1 calc R
C32 C 1.18622(18) 0.69639(15) 0.26779(12) 0.0502(4) Uani 1 1 d .
H32 H 1.186956 0.760303 0.239887 0.060 Uiso 1 1 calc R
C33 C 1.5629(2) 0.6915(2) 0.49594(18) 0.0909(8) Uani 1 1 d .
H33A H 1.637248 0.672637 0.544273 0.136 Uiso 1 1 calc GR
H33B H 1.548181 0.755093 0.524432 0.136 Uiso 1 1 calc GR
H33C H 1.595132 0.709923 0.442058 0.136 Uiso 1 1 calc GR
C34 C 0.95252(16) 0.67143(13) 0.07737(10) 0.0384(3) Uani 1 1 d .
C35 C 1.04121(17) 0.65799(14) 0.02515(11) 0.0446(4) Uani 1 1 d .
H35 H 1.092857 0.608743 0.041116 0.054 Uiso 1 1 calc R
C36 C 1.05408(18) 0.71626(14) -0.04982(11) 0.0475(4) Uani 1 1 d .
H36 H 1.113784 0.706013 -0.083998 0.057 Uiso 1 1 calc R
C37 C 0.97808(17) 0.79003(14) -0.07420(10) 0.0425(4) Uani 1 1 d .
C38 C 0.89564(18) 0.80932(14) -0.01980(11) 0.0469(4) Uani 1 1 d .
H38 H 0.848307 0.861560 -0.033552 0.056 Uiso 1 1 calc R
C39 C 0.88436(18) 0.75022(14) 0.05512(11) 0.0445(4) Uani 1 1 d .
H39 H 0.829300 0.763789 0.091718 0.053 Uiso 1 1 calc R
C40 C 0.9125(3) 0.9135(2) -0.18102(16) 0.0892(8) Uani 1 1 d .
H40A H 0.939322 0.971534 -0.126324 0.134 Uiso 1 1 calc GR
H40B H 0.807496 0.871864 -0.202962 0.134 Uiso 1 1 calc GR
H40C H 0.936847 0.947176 -0.233231 0.134 Uiso 1 1 calc GR

loop_
_atom_site_aniso_label
_atom_site_aniso_U_11
_atom_site_aniso_U_22
_atom_site_aniso_U_33
_atom_site_aniso_U_23
_atom_site_aniso_U_13
_atom_site_aniso_U_12
O1 0.0425(7) 0.1173(12) 0.0714(8) 0.0624(8) 0.0281(6) 0.0353(7)
O2 0.0873(10) 0.0642(8) 0.0332(6) 0.0090(5) 0.0181(6) 0.0241(7)
O3 0.0437(7) 0.0935(11) 0.0470(7) -0.0105(6) 0.0062(5) 0.0131(7)
C1 0.0522(13) 0.248(4) 0.147(2) 0.149(3) 0.0567(15) 0.0705(19)
C2 0.0385(9) 0.0626(11) 0.0541(9) 0.0311(8) 0.0204(7) 0.0212(8)
C3 0.0449(9) 0.0663(11) 0.0517(9) 0.0302(8) 0.0278(7) 0.0248(8)
C4 0.0424(9) 0.0516(10) 0.0441(8) 0.0222(7) 0.0204(7) 0.0169(7)
C5 0.0405(9) 0.0546(10) 0.0420(8) 0.0186(7) 0.0161(6) 0.0166(7)
C6 0.0399(8) 0.0459(9) 0.0361(7) 0.0116(6) 0.0149(6) 0.0149(7)
C7 0.0380(8) 0.0416(8) 0.0365(8) 0.0100(6) 0.0158(6) 0.0141(7)
C8 0.0523(10) 0.0391(9) 0.0384(8) 0.0054(6) 0.0156(7) 0.0059(7)
C9 0.0616(11) 0.0405(9) 0.0401(8) 0.0133(6) 0.0212(7) 0.0135(8)
C10 0.0527(9) 0.0498(9) 0.0323(8) 0.0082(6) 0.0167(6) 0.0246(8)
C11 0.0425(9) 0.0441(9) 0.0405(8) 0.0013(6) 0.0128(6) 0.0124(7)
C12 0.0408(8) 0.0392(8) 0.0439(8) 0.0094(6) 0.0187(6) 0.0111(7)
C13 0.136(2) 0.0827(16) 0.0473(11) 0.0260(10) 0.0426(12) 0.0340(15)
C14 0.0417(8) 0.0440(9) 0.0306(7) 0.0107(6) 0.0155(6) 0.0114(7)
C15 0.0469(10) 0.0590(11) 0.0468(9) 0.0021(7) 0.0188(7) 0.0221(8)
C16 0.0558(11) 0.0562(11) 0.0416(9) -0.0064(7) 0.0160(7) 0.0171(9)
C17 0.0403(9) 0.0564(10) 0.0365(8) 0.0044(6) 0.0134(6) 0.0095(8)
C18 0.0406(9) 0.0691(12) 0.0489(9) -0.0023(8) 0.0215(7) 0.0143(8)
C19 0.0459(9) 0.0577(10) 0.0382(8) -0.0046(7) 0.0191(7) 0.0105(8)
C20 0.0693(15) 0.114(2) 0.0569(12) -0.0294(12) -0.0045(10) 0.0167(14)
O4 0.0420(6) 0.0828(9) 0.0335(6) 0.0054(5) 0.0141(4) 0.0033(6)
O5 0.0516(8) 0.0950(11) 0.0747(9) 0.0169(7) 0.0036(6) 0.0387(8)
O6 0.0659(8) 0.0780(9) 0.0473(7) 0.0258(6) 0.0259(6) 0.0307(7)
C21 0.0558(12) 0.157(3) 0.0412(10) 0.0106(11) 0.0257(9) 0.0011(14)
C22 0.0379(8) 0.0441(9) 0.0328(7) 0.0000(6) 0.0126(6) 0.0034(7)
C23 0.0340(8) 0.0469(9) 0.0400(8) 0.0005(6) 0.0159(6) 0.0036(7)
C24 0.0349(8) 0.0388(8) 0.0371(7) 0.0019(6) 0.0106(6) 0.0041(6)
C25 0.0395(8) 0.0468(9) 0.0355(7) 0.0076(6) 0.0120(6) 0.0074(7)
C26 0.0365(8) 0.0410(9) 0.0400(8) 0.0055(6) 0.0126(6) 0.0111(7)
C27 0.0354(8) 0.0454(9) 0.0415(8) 0.0069(6) 0.0137(6) 0.0130(7)
C28 0.0448(9) 0.0438(9) 0.0489(9) 0.0081(6) 0.0167(7) 0.0137(7)
C29 0.0554(11) 0.0562(11) 0.0560(10) 0.0176(8) 0.0216(8) 0.0292(9)
C30 0.0453(10) 0.0654(12) 0.0480(9) 0.0087(7) 0.0140(7) 0.0302(9)
C31 0.0349(9) 0.0575(11) 0.0597(10) 0.0025(8) 0.0095(7) 0.0109(8)
C32 0.0403(9) 0.0456(10) 0.0574(10) 0.0112(7) 0.0114(7) 0.0111(8)
C33 0.0403(12) 0.125(2) 0.0950(16) 0.0168(14) 0.0040(10) 0.0336(13)
C34 0.0319(8) 0.0386(8) 0.0399(8) 0.0050(6) 0.0112(6) 0.0082(6)
C35 0.0380(9) 0.0462(9) 0.0537(9) 0.0104(7) 0.0172(7) 0.0188(7)
C36 0.0439(9) 0.0552(10) 0.0501(9) 0.0083(7) 0.0236(7) 0.0195(8)
C37 0.0384(8) 0.0483(9) 0.0365(8) 0.0071(6) 0.0118(6) 0.0111(7)
C38 0.0478(9) 0.0496(10) 0.0505(9) 0.0123(7) 0.0191(7) 0.0245(8)
C39 0.0438(9) 0.0494(9) 0.0476(8) 0.0102(7) 0.0227(7) 0.0193(7)
C40 0.127(2) 0.111(2) 0.0665(14) 0.0514(13) 0.0432(14) 0.0754(18)

loop_
_atom_type_symbol
_atom_type_description
_atom_type_scat_dispersion_real
_atom_type_scat_dispersion_imag
_atom_type_scat_source
C C 0.0033 0.0016 'International Tables Vol C Tables 4.2.6.8 and 6.1.1.4'
H H 0.0000 0.0000 'International Tables Vol C Tables 4.2.6.8 and 6.1.1.4'
O O 0.0106 0.0060 'International Tables Vol C Tables 4.2.6.8 and 6.1.1.4'

loop_
_geom_angle_atom_site_label_1
_geom_angle_atom_site_label_2
_geom_angle_atom_site_label_3
_geom_angle
_geom_angle_site_symmetry_1
_geom_angle_site_symmetry_3
C2 O1 C1 118.23(13) . .
C10 O2 C13 118.30(15) . .
C17 O3 C20 118.11(16) . .
O1 C2 C3 122.87(14) . .
O1 C2 C4 115.95(13) . 2_656
C3 C2 C4 121.17(15) . 2_656
C2 C3 C4 122.04(15) . .
C2 C4 C5 119.96(14) 2_656 .
C3 C4 C2 116.78(14) . 2_656
C3 C4 C5 123.24(14) . .
C6 C5 C4 128.72(15) . .
C5 C6 C7 121.25(14) . .
C5 C6 C14 121.69(13) . .
C7 C6 C14 117.06(12) . .
C8 C7 C6 121.09(14) . .
C8 C7 C12 116.71(13) . .
C12 C7 C6 122.19(13) . .
C9 C8 C7 122.24(15) . .
C10 C9 C8 119.61(14) . .
O2 C10 C9 124.99(14) . .
O2 C10 C11 115.41(14) . .
C9 C10 C11 119.59(13) . .
C12 C11 C10 120.34(14) . .
C11 C12 C7 121.50(14) . .
C15 C14 C6 121.74(15) . .
C19 C14 C6 120.58(14) . .
C19 C14 C15 117.54(15) . .
C14 C15 C16 121.91(16) . .
C17 C16 C15 119.30(15) . .
O3 C17 C16 124.80(15) . .
O3 C17 C18 115.73(16) . .
C16 C17 C18 119.47(15) . .
C19 C18 C17 120.59(16) . .
C18 C19 C14 120.88(14) . .
C22 O4 C21 118.27(13) . .
C30 O5 C33 117.96(17) . .
C37 O6 C40 117.46(15) . .
O4 C22 C23 123.11(14) . .
O4 C22 C24 115.82(13) . .
C23 C22 C24 121.06(13) . .
C22 C23 C24 121.81(14) . 2_665
C22 C24 C25 119.25(13) . .
C23 C24 C22 117.12(14) 2_665 .
C23 C24 C25 123.62(14) 2_665 .
C26 C25 C24 129.26(14) . .
C25 C26 C27 120.63(13) . .
C25 C26 C34 122.64(14) . .
C27 C26 C34 116.72(13) . .
C28 C27 C26 122.28(14) . .
C32 C27 C26 120.53(15) . .
C32 C27 C28 117.18(15) . .
C29 C28 C27 121.32(16) . .
C28 C29 C30 120.60(17) . .
O5 C30 C29 115.19(17) . .
O5 C30 C31 125.21(17) . .
C31 C30 C29 119.60(16) . .
C30 C31 C32 119.39(16) . .
C27 C32 C31 121.90(16) . .
C35 C34 C26 120.90(14) . .
C39 C34 C26 121.47(14) . .
C39 C34 C35 117.55(14) . .
C36 C35 C34 121.28(15) . .
C35 C36 C37 119.96(15) . .
O6 C37 C36 115.85(14) . .
O6 C37 C38 124.43(15) . .
C38 C37 C36 119.72(14) . .
C39 C38 C37 119.33(16) . .
C38 C39 C34 121.97(15) . .

loop_
_geom_bond_atom_site_label_1
_geom_bond_atom_site_label_2
_geom_bond_distance
_geom_bond_site_symmetry_2
O1 C1 1.398(2) .
O1 C2 1.3765(19) .
O2 C10 1.3729(18) .
O2 C13 1.413(2) .
O3 C17 1.366(2) .
O3 C20 1.419(2) .
C2 C3 1.385(2) .
C2 C4 1.397(2) 2_656
C3 C4 1.393(2) .
C4 C5 1.476(2) .
C5 C6 1.346(2) .
C6 C7 1.4852(19) .
C6 C14 1.489(2) .
C7 C8 1.392(2) .
C7 C12 1.400(2) .
C8 C9 1.383(2) .
C9 C10 1.378(2) .
C10 C11 1.385(2) .
C11 C12 1.375(2) .
C14 C15 1.383(2) .
C14 C19 1.382(2) .
C15 C16 1.387(2) .
C16 C17 1.370(2) .
C17 C18 1.382(2) .
C18 C19 1.375(2) .
O4 C21 1.405(2) .
O4 C22 1.3761(17) .
O5 C30 1.370(2) .
O5 C33 1.412(3) .
O6 C37 1.3645(18) .
O6 C40 1.416(2) .
C22 C23 1.383(2) .
C22 C24 1.404(2) .
C23 C24 1.395(2) 2_665
C24 C25 1.475(2) .
C25 C26 1.347(2) .
C26 C27 1.487(2) .
C26 C34 1.489(2) .
C27 C28 1.395(2) .
C27 C32 1.391(2) .
C28 C29 1.374(2) .
C29 C30 1.383(3) .
C30 C31 1.379(3) .
C31 C32 1.391(2) .
C34 C35 1.390(2) .
C34 C39 1.384(2) .
C35 C36 1.379(2) .
C36 C37 1.384(2) .
C37 C38 1.384(2) .
C38 C39 1.381(2) .
